data_4312555
loop_
_publ_author_name
'Shahrad Amerioun'
'Ulrich H\"aussermann'

_publ_section_title
;
 Structure and Bonding of Sr3In11: How Size and Electronic Effects
 Determine Structural Stability of Polar Intermetallic Compounds
;
_journal_name_full 'Inorganic Chemistry'
_journal_page_first 7782
_journal_page_last 7788
_journal_paper_doi 10.1021/ic0301829
_journal_volume 42
_journal_year 2003
_chemical_formula_sum 'In11 Sr3'
_chemical_formula_weight 1525.88
_space_group_IT_number 71
_symmetry_cell_setting orthorhombic
_symmetry_space_group_name_Hall '-I 2 2'
_symmetry_space_group_name_H-M 'I m m m'
_atom_sites_solution_hydrogens geom
_atom_sites_solution_primary direct
_atom_sites_solution_secondary difmap
_audit_creation_method SHELXL-97
_cell_angle_alpha 90.00
_cell_angle_beta 90.00
_cell_angle_gamma 90.00
_cell_formula_units_Z 2
_cell_length_a 4.9257(6)
_cell_length_b 14.247(2)
_cell_length_c 11.212(2)
_cell_measurement_reflns_used 17
_cell_measurement_temperature 170(2)
_cell_measurement_theta_max 31.0
_cell_measurement_theta_min 7.89
_cell_volume 786.8(2)
_computing_cell_refinement 'PIRUM (Werner & Ericsson, 1993)'
_computing_data_collection 'EXPOSE in IPDS (Stoe &Cie, 1997)'
_computing_data_reduction 'X-RED (Stoe & Cie, 1997)'
_computing_molecular_graphics 'Atoms (Dowty, 1997)'
_computing_structure_refinement 'SHELXL-97 (Sheldrick, 1997)'
_computing_structure_solution 'SHELXS-97 (Sheldrick, 1990)'
_diffrn_ambient_temperature 293(2)
_diffrn_detector_area_resol_mean 'area detector'
_diffrn_measured_fraction_theta_full 0.943
_diffrn_measured_fraction_theta_max 0.943
_diffrn_measurement_device_type 'Stoe IPDS (version 2.87)'
_diffrn_measurement_method 'fi scan'
_diffrn_radiation_monochromator graphite
_diffrn_radiation_source 'rotating anode tube'
_diffrn_radiation_type MoK\a
_diffrn_radiation_wavelength 0.71073
_diffrn_reflns_av_R_equivalents 0.0734
_diffrn_reflns_av_sigmaI/netI 0.0381
_diffrn_reflns_limit_h_max 6
_diffrn_reflns_limit_h_min -6
_diffrn_reflns_limit_k_max 14
_diffrn_reflns_limit_k_min -14
_diffrn_reflns_limit_l_max 18
_diffrn_reflns_limit_l_min -18
_diffrn_reflns_number 2893
_diffrn_reflns_theta_full 28.02
_diffrn_reflns_theta_max 28.02
_diffrn_reflns_theta_min 2.32
_diffrn_standards_interval_count 6.0
_exptl_absorpt_coefficient_mu 26.074
_exptl_absorpt_correction_T_max 0.3156
_exptl_absorpt_correction_T_min 0.1564
_exptl_absorpt_correction_type numerical
_exptl_absorpt_process_details 'X-shape, (Stoe & Cie, 1997)'
_exptl_crystal_colour silver
_exptl_crystal_density_diffrn 6.507
_exptl_crystal_density_method 'not measured'
_exptl_crystal_description 'irregular shape'
_exptl_crystal_F_000 1306
_exptl_crystal_size_max 0.07
_exptl_crystal_size_mid 0.04
_exptl_crystal_size_min 0.03
_refine_diff_density_max 1.311
_refine_diff_density_min -1.359
_refine_diff_density_rms 0.307
_refine_ls_extinction_method none
_refine_ls_goodness_of_fit_ref 1.057
_refine_ls_hydrogen_treatment mixed
_refine_ls_matrix_type full
_refine_ls_number_parameters 27
_refine_ls_number_reflns 542
_refine_ls_number_restraints 0
_refine_ls_restrained_S_all 1.057
_refine_ls_R_factor_all 0.0295
_refine_ls_R_factor_gt 0.0224
_refine_ls_shift/su_max 0.000
_refine_ls_shift/su_mean 0.000
_refine_ls_structure_factor_coef Fsqd
_refine_ls_weighting_details 'calc w=1/[\s^2^(Fo^2^)+(0.0305P)^2^+0.0000P] where P=(Fo^2^+2Fc^2^)/3'
_refine_ls_weighting_scheme calc
_refine_ls_wR_factor_gt 0.0546
_refine_ls_wR_factor_ref 0.0563
_reflns_number_gt 478
_reflns_number_total 542
_reflns_threshold_expression >2sigma(I)
_cod_data_source_file ic0301829.cif
_cod_data_source_block Sr3In11
_cod_depositor_comments
;
The following automatic conversions were performed:

data name '_atom_site_symetry_multiplicity' was replaced with
'_atom_site_symmetry_multiplicity' as specified in the replacement
file 'data/replacement-values/replacement_tags.lst'.

Automatic conversion script
Id: cif_correct_tags 9268 2022-04-12 08:56:07Z antanas 
;
_cod_original_cell_volume 786.86(4)
_cod_original_formula_sum Sr3In11
_cod_database_code 4312555

loop_
_symmetry_equiv_pos_as_xyz
'x, y, z'
'-x, -y, z'
'-x, y, -z'
'x, -y, -z'
'x+1/2, y+1/2, z+1/2'
'-x+1/2, -y+1/2, z+1/2'
'-x+1/2, y+1/2, -z+1/2'
'x+1/2, -y+1/2, -z+1/2'
'-x, -y, -z'
'x, y, -z'
'x, -y, z'
'-x, y, z'
'-x+1/2, -y+1/2, -z+1/2'
'x+1/2, y+1/2, -z+1/2'
'x+1/2, -y+1/2, z+1/2'
'-x+1/2, y+1/2, z+1/2'

loop_
_atom_site_label
_atom_site_type_symbol
_atom_site_fract_x
_atom_site_fract_y
_atom_site_fract_z
_atom_site_U_iso_or_equiv
_atom_site_adp_type
_atom_site_occupancy
_atom_site_symmetry_multiplicity
_atom_site_calc_flag
_atom_site_refinement_flags
_atom_site_disorder_assembly
_atom_site_disorder_group
In1 In 0.5000 0.0000 0.5000 0.0126(3) Uani 1 8 d S . .
In2 In 0.5000 0.69543(7) 0.0000 0.0107(2) Uani 1 4 d S . .
In3 In 0.0000 0.37263(5) 0.34257(4) 0.00879(17) Uani 1 2 d S . .
In4 In 0.0000 0.27532(5) 0.14751(4) 0.00933(18) Uani 1 2 d S . .
Sr1 Sr 0.0000 0.0000 0.0000 0.0071(3) Uani 1 8 d S . .
Sr2 Sr 0.0000 0.0000 0.31016(7) 0.0076(2) Uani 1 4 d S . .

loop_
_atom_site_aniso_label
_atom_site_aniso_U_11
_atom_site_aniso_U_22
_atom_site_aniso_U_33
_atom_site_aniso_U_23
_atom_site_aniso_U_13
_atom_site_aniso_U_12
In1 0.0102(5) 0.0190(6) 0.0086(5) 0.000 0.000 0.000
In2 0.0138(3) 0.0114(4) 0.0069(4) 0.000 0.000 0.000
In3 0.0074(2) 0.0085(3) 0.0105(3) 0.0006(2) 0.000 0.000
In4 0.0064(2) 0.0094(3) 0.0122(3) -0.00178(19) 0.000 0.000
Sr1 0.0066(6) 0.0095(7) 0.0053(7) 0.000 0.000 0.000
Sr2 0.0064(4) 0.0093(5) 0.0071(5) 0.000 0.000 0.000

loop_
_atom_type_symbol
_atom_type_description
_atom_type_scat_dispersion_real
_atom_type_scat_dispersion_imag
_atom_type_scat_source
Sr Sr -1.5307 3.2498 'International Tables Vol C Tables 4.2.6.8 and 6.1.1.4'
In In -0.7276 1.3100 'International Tables Vol C Tables 4.2.6.8 and 6.1.1.4'

loop_
_geom_angle_atom_site_label_1
_geom_angle_atom_site_label_2
_geom_angle_atom_site_label_3
_geom_angle
_geom_angle_site_symmetry_1
_geom_angle_site_symmetry_3
_geom_angle_publ_flag
In4 In1 In4 180.0 6 14_545 ?
In4 In1 In4 79.68(3) 6 13 ?
In4 In1 In4 100.32(3) 14_545 13 ?
In4 In1 In4 100.32(3) 6 5_545 ?
In4 In1 In4 79.68(3) 14_545 5_545 ?
In4 In1 In4 180.0 13 5_545 ?
In4 In1 In2 59.363(12) 6 5_545 ?
In4 In1 In2 120.637(12) 14_545 5_545 ?
In4 In1 In2 59.363(12) 13 5_545 ?
In4 In1 In2 120.637(12) 5_545 5_545 ?
In4 In1 In2 120.637(12) 6 13 ?
In4 In1 In2 59.363(12) 14_545 13 ?
In4 In1 In2 120.637(12) 13 13 ?
In4 In1 In2 59.363(12) 5_545 13 ?
In2 In1 In2 180.00(2) 5_545 13 ?
In4 In1 In2 59.363(12) 6 5_445 ?
In4 In1 In2 120.637(12) 14_545 5_445 ?
In4 In1 In2 59.363(12) 13 5_445 ?
In4 In1 In2 120.637(12) 5_545 5_445 ?
In2 In1 In2 96.84(3) 5_545 5_445 ?
In2 In1 In2 83.16(3) 13 5_445 ?
In4 In1 In2 120.637(12) 6 13_655 ?
In4 In1 In2 59.363(12) 14_545 13_655 ?
In4 In1 In2 120.637(12) 13 13_655 ?
In4 In1 In2 59.363(12) 5_545 13_655 ?
In2 In1 In2 83.16(3) 5_545 13_655 ?
In2 In1 In2 96.84(3) 13 13_655 ?
In2 In1 In2 180.0 5_445 13_655 ?
In4 In1 Sr2 61.764(11) 6 9_656 ?
In4 In1 Sr2 118.236(11) 14_545 9_656 ?
In4 In1 Sr2 118.236(11) 13 9_656 ?
In4 In1 Sr2 61.764(11) 5_545 9_656 ?
In2 In1 Sr2 59.711(12) 5_545 9_656 ?
In2 In1 Sr2 120.289(12) 13 9_656 ?
In2 In1 Sr2 120.289(12) 5_445 9_656 ?
In2 In1 Sr2 59.711(12) 13_655 9_656 ?
In4 In1 Sr2 118.236(11) 6 . ?
In4 In1 Sr2 61.764(11) 14_545 . ?
In4 In1 Sr2 61.764(11) 13 . ?
In4 In1 Sr2 118.236(11) 5_545 . ?
In2 In1 Sr2 120.289(12) 5_545 . ?
In2 In1 Sr2 59.711(12) 13 . ?
In2 In1 Sr2 59.711(12) 5_445 . ?
In2 In1 Sr2 120.289(12) 13_655 . ?
Sr2 In1 Sr2 180.0 9_656 . ?
In4 In1 Sr2 118.236(11) 6 1_655 ?
In4 In1 Sr2 61.764(11) 14_545 1_655 ?
In4 In1 Sr2 61.764(11) 13 1_655 ?
In4 In1 Sr2 118.236(11) 5_545 1_655 ?
In2 In1 Sr2 59.711(12) 5_545 1_655 ?
In2 In1 Sr2 120.289(12) 13 1_655 ?
In2 In1 Sr2 120.289(12) 5_445 1_655 ?
In2 In1 Sr2 59.711(12) 13_655 1_655 ?
Sr2 In1 Sr2 95.21(3) 9_656 1_655 ?
Sr2 In1 Sr2 84.79(3) . 1_655 ?
In4 In1 Sr2 61.764(11) 6 9_556 ?
In4 In1 Sr2 118.236(11) 14_545 9_556 ?
In4 In1 Sr2 118.236(11) 13 9_556 ?
In4 In1 Sr2 61.764(11) 5_545 9_556 ?
In2 In1 Sr2 120.289(12) 5_545 9_556 ?
In2 In1 Sr2 59.711(12) 13 9_556 ?
In2 In1 Sr2 59.711(12) 5_445 9_556 ?
In2 In1 Sr2 120.289(12) 13_655 9_556 ?
Sr2 In1 Sr2 84.79(3) 9_656 9_556 ?
Sr2 In1 Sr2 95.21(3) . 9_556 ?
Sr2 In1 Sr2 180.0 1_655 9_556 ?
In3 In2 In3 96.93(4) 14 5_554 ?
In3 In2 In4 56.673(13) 14 2_665 ?
In3 In2 In4 114.58(2) 5_554 2_665 ?
In3 In2 In4 114.58(2) 14 9_565 ?
In3 In2 In4 56.673(13) 5_554 9_565 ?
In4 In2 In4 168.45(3) 2_665 9_565 ?
In3 In2 In4 114.58(2) 14 9_665 ?
In3 In2 In4 56.673(13) 5_554 9_665 ?
In4 In2 In4 80.31(2) 2_665 9_665 ?
In4 In2 In4 98.52(2) 9_565 9_665 ?
In3 In2 In4 56.673(13) 14 2_565 ?
In3 In2 In4 114.58(2) 5_554 2_565 ?
In4 In2 In4 98.52(2) 2_665 2_565 ?
In4 In2 In4 80.31(2) 9_565 2_565 ?
In4 In2 In4 168.45(3) 9_665 2_565 ?
In3 In2 In1 116.107(10) 14 5_454 ?
In3 In2 In1 116.107(10) 5_554 5_454 ?
In4 In2 In1 129.31(2) 2_665 5_454 ?
In4 In2 In1 60.002(14) 9_565 5_454 ?
In4 In2 In1 129.31(2) 9_665 5_454 ?
In4 In2 In1 60.002(14) 2_565 5_454 ?
In3 In2 In1 116.107(10) 14 5_554 ?
In3 In2 In1 116.107(10) 5_554 5_554 ?
In4 In2 In1 60.002(14) 2_665 5_554 ?
In4 In2 In1 129.31(2) 9_565 5_554 ?
In4 In2 In1 60.002(14) 9_665 5_554 ?
In4 In2 In1 129.31(2) 2_565 5_554 ?
In1 In2 In1 96.84(3) 5_454 5_554 ?
In3 In2 Sr2 177.48(3) 14 5_554 ?
In3 In2 Sr2 80.54(2) 5_554 5_554 ?
In4 In2 Sr2 124.360(18) 2_665 5_554 ?
In4 In2 Sr2 64.041(14) 9_565 5_554 ?
In4 In2 Sr2 64.041(14) 9_665 5_554 ?
In4 In2 Sr2 124.360(18) 2_565 5_554 ?
In1 In2 Sr2 65.307(15) 5_454 5_554 ?
In1 In2 Sr2 65.307(15) 5_554 5_554 ?
In3 In2 Sr2 80.54(2) 14 13 ?
In3 In2 Sr2 177.48(3) 5_554 13 ?
In4 In2 Sr2 64.041(14) 2_665 13 ?
In4 In2 Sr2 124.360(18) 9_565 13 ?
In4 In2 Sr2 124.360(18) 9_665 13 ?
In4 In2 Sr2 64.041(14) 2_565 13 ?
In1 In2 Sr2 65.307(15) 5_454 13 ?
In1 In2 Sr2 65.307(15) 5_554 13 ?
Sr2 In2 Sr2 101.98(3) 5_554 13 ?
In3 In3 In4 123.847(14) 2_565 13_455 ?
In3 In3 In4 123.846(15) 2_565 13 ?
In4 In3 In4 112.03(3) 13_455 13 ?
In3 In3 In4 111.433(18) 2_565 . ?
In4 In3 In4 80.830(18) 13_455 . ?
In4 In3 In4 80.830(18) 13 . ?
In3 In3 In2 131.533(18) 2_565 5_445 ?
In4 In3 In2 66.121(17) 13_455 5_445 ?
In4 In3 In2 66.121(17) 13 5_445 ?
In4 In3 In2 117.03(3) . 5_445 ?
In3 In3 Sr2 66.545(11) 2_565 13_455 ?
In4 In3 Sr2 71.322(17) 13_455 13_455 ?
In4 In3 Sr2 145.20(2) 13 13_455 ?
In4 In3 Sr2 65.222(18) . 13_455 ?
In2 In3 Sr2 135.882(12) 5_445 13_455 ?
In3 In3 Sr2 66.545(11) 2_565 13 ?
In4 In3 Sr2 145.20(2) 13_455 13 ?
In4 In3 Sr2 71.322(17) 13 13 ?
In4 In3 Sr2 65.222(18) . 13 ?
In2 In3 Sr2 135.882(12) 5_445 13 ?
Sr2 In3 Sr2 86.99(3) 13_455 13 ?
In3 In3 Sr1 66.826(10) 2_565 5 ?
In4 In3 Sr1 138.95(2) 13_455 5 ?
In4 In3 Sr1 68.013(16) 13 5 ?
In4 In3 Sr1 135.984(10) . 5 ?
In2 In3 Sr1 78.360(17) 5_445 5 ?
Sr2 In3 Sr1 133.36(2) 13_455 5 ?
Sr2 In3 Sr1 75.513(19) 13 5 ?
In3 In3 Sr1 66.826(10) 2_565 5_455 ?
In4 In3 Sr1 68.013(16) 13_455 5_455 ?
In4 In3 Sr1 138.95(2) 13 5_455 ?
In4 In3 Sr1 135.984(10) . 5_455 ?
In2 In3 Sr1 78.360(16) 5_445 5_455 ?
Sr2 In3 Sr1 75.513(19) 13_455 5_455 ?
Sr2 In3 Sr1 133.36(2) 13 5_455 ?
Sr1 In3 Sr1 85.767(18) 5 5_455 ?
In3 In4 In3 112.03(3) 13_455 13 ?
In3 In4 In3 99.170(18) 13_455 . ?
In3 In4 In3 99.170(18) 13 . ?
In3 In4 In2 57.206(18) 13_455 9_565 ?
In3 In4 In2 135.63(2) 13 9_565 ?
In3 In4 In2 124.296(16) . 9_565 ?
In3 In4 In2 135.63(2) 13_455 9_665 ?
In3 In4 In2 57.206(18) 13 9_665 ?
In3 In4 In2 124.296(16) . 9_665 ?
In2 In4 In2 98.52(2) 9_565 9_665 ?
In3 In4 In1 117.262(16) 13_455 5_454 ?
In3 In4 In1 117.262(16) 13 5_454 ?
In3 In4 In1 108.41(3) . 5_454 ?
In2 In4 In1 60.636(16) 9_565 5_454 ?
In2 In4 In1 60.636(16) 9_665 5_454 ?
In3 In4 Sr2 162.98(2) 13_455 13 ?
In3 In4 Sr2 79.157(18) 13 13 ?
In3 In4 Sr2 65.54(2) . 13 ?
In2 In4 Sr2 124.10(3) 9_565 13 ?
In2 In4 Sr2 60.99(2) 9_665 13 ?
In1 In4 Sr2 64.373(19) 5_454 13 ?
In3 In4 Sr2 79.157(18) 13_455 13_455 ?
In3 In4 Sr2 162.98(2) 13 13_455 ?
In3 In4 Sr2 65.54(2) . 13_455 ?
In2 In4 Sr2 60.99(2) 9_565 13_455 ?
In2 In4 Sr2 124.10(3) 9_665 13_455 ?
In1 In4 Sr2 64.373(19) 5_454 13_455 ?
Sr2 In4 Sr2 87.27(2) 13 13_455 ?
In3 In4 Sr1 64.298(15) 13_455 . ?
In3 In4 Sr1 64.298(15) 13 . ?
In3 In4 Sr1 145.68(2) . . ?
In2 In4 Sr1 73.755(18) 9_565 . ?
In2 In4 Sr1 73.755(18) 9_665 . ?
In1 In4 Sr1 105.91(2) 5_454 . ?
Sr2 In4 Sr1 132.583(16) 13 . ?
Sr2 In4 Sr1 132.583(16) 13_455 . ?
In3 In4 Sr2 61.712(15) 13_455 . ?
In3 In4 Sr2 61.712(15) 13 . ?
In3 In4 Sr2 74.54(2) . . ?
In2 In4 Sr2 117.878(18) 9_565 . ?
In2 In4 Sr2 117.878(18) 9_665 . ?
In1 In4 Sr2 177.06(2) 5_454 . ?
Sr2 In4 Sr2 117.500(16) 13 . ?
Sr2 In4 Sr2 117.500(16) 13_455 . ?
Sr1 In4 Sr2 71.14(2) . . ?
In3 Sr1 In3 180.000(13) 5_444 13 ?
In3 Sr1 In3 133.65(2) 5_444 14_545 ?
In3 Sr1 In3 46.35(2) 13 14_545 ?
In3 Sr1 In3 46.35(2) 5_444 6_454 ?
In3 Sr1 In3 133.65(2) 13 6_454 ?
In3 Sr1 In3 180.000(13) 14_545 6_454 ?
In3 Sr1 In3 76.354(19) 5_444 14_445 ?
In3 Sr1 In3 103.646(19) 13 14_445 ?
In3 Sr1 In3 85.767(18) 14_545 14_445 ?
In3 Sr1 In3 94.233(18) 6_454 14_445 ?
In3 Sr1 In3 85.767(18) 5_444 5_544 ?
In3 Sr1 In3 94.233(18) 13 5_544 ?
In3 Sr1 In3 76.354(19) 14_545 5_544 ?
In3 Sr1 In3 103.646(19) 6_454 5_544 ?
In3 Sr1 In3 133.65(2) 14_445 5_544 ?
In3 Sr1 In3 103.646(19) 5_444 6_554 ?
In3 Sr1 In3 76.354(19) 13 6_554 ?
In3 Sr1 In3 94.233(18) 14_545 6_554 ?
In3 Sr1 In3 85.767(18) 6_454 6_554 ?
In3 Sr1 In3 180.000(13) 14_445 6_554 ?
In3 Sr1 In3 46.35(2) 5_544 6_554 ?
In3 Sr1 In3 94.233(18) 5_444 13_455 ?
In3 Sr1 In3 85.767(18) 13 13_455 ?
In3 Sr1 In3 103.646(19) 14_545 13_455 ?
In3 Sr1 In3 76.354(19) 6_454 13_455 ?
In3 Sr1 In3 46.35(2) 14_445 13_455 ?
In3 Sr1 In3 180.00(2) 5_544 13_455 ?
In3 Sr1 In3 133.65(2) 6_554 13_455 ?
In3 Sr1 In4 47.689(10) 5_444 9 ?
In3 Sr1 In4 132.311(10) 13 9 ?
In3 Sr1 In4 91.293(15) 14_545 9 ?
In3 Sr1 In4 88.707(15) 6_454 9 ?
In3 Sr1 In4 91.293(15) 14_445 9 ?
In3 Sr1 In4 47.689(10) 5_544 9 ?
In3 Sr1 In4 88.707(15) 6_554 9 ?
In3 Sr1 In4 132.311(10) 13_455 9 ?
In3 Sr1 In4 132.311(10) 5_444 . ?
In3 Sr1 In4 47.689(10) 13 . ?
In3 Sr1 In4 88.707(15) 14_545 . ?
In3 Sr1 In4 91.293(15) 6_454 . ?
In3 Sr1 In4 88.707(15) 14_445 . ?
In3 Sr1 In4 132.311(10) 5_544 . ?
In3 Sr1 In4 91.293(15) 6_554 . ?
In3 Sr1 In4 47.689(10) 13_455 . ?
In4 Sr1 In4 180.000(15) 9 . ?
In3 Sr1 In4 91.293(15) 5_444 2 ?
In3 Sr1 In4 88.707(15) 13 2 ?
In3 Sr1 In4 47.689(10) 14_545 2 ?
In3 Sr1 In4 132.311(10) 6_454 2 ?
In3 Sr1 In4 47.689(10) 14_445 2 ?
In3 Sr1 In4 91.293(15) 5_544 2 ?
In3 Sr1 In4 132.311(10) 6_554 2 ?
In3 Sr1 In4 88.707(15) 13_455 2 ?
In4 Sr1 In4 68.50(2) 9 2 ?
In4 Sr1 In4 111.50(2) . 2 ?
In3 Sr1 In4 88.707(15) 5_444 10 ?
In3 Sr1 In4 91.293(15) 13 10 ?
In3 Sr1 In4 132.311(10) 14_545 10 ?
In3 Sr1 In4 47.689(10) 6_454 10 ?
In3 Sr1 In4 132.311(10) 14_445 10 ?
In3 Sr1 In4 88.707(15) 5_544 10 ?
In3 Sr1 In4 47.689(10) 6_554 10 ?
In3 Sr1 In4 91.293(15) 13_455 10 ?
In4 Sr1 In4 111.50(2) 9 10 ?
In4 Sr1 In4 68.50(2) . 10 ?
In4 Sr1 In4 180.0 2 10 ?
In2 Sr2 In2 78.02(3) 5_445 13 ?
In2 Sr2 In4 54.970(15) 5_445 13 ?
In2 Sr2 In4 108.19(3) 13 13 ?
In2 Sr2 In4 108.19(3) 5_445 14_445 ?
In2 Sr2 In4 54.970(15) 13 14_445 ?
In4 Sr2 In4 160.60(4) 13 14_445 ?
In2 Sr2 In4 54.970(15) 5_445 13_455 ?
In2 Sr2 In4 108.19(3) 13 13_455 ?
In4 Sr2 In4 87.27(2) 13 13_455 ?
In4 Sr2 In4 89.48(2) 14_445 13_455 ?
In2 Sr2 In4 108.19(3) 5_445 14_545 ?
In2 Sr2 In4 54.970(15) 13 14_545 ?
In4 Sr2 In4 89.48(2) 13 14_545 ?
In4 Sr2 In4 87.27(2) 14_445 14_545 ?
In4 Sr2 In4 160.60(4) 13_455 14_545 ?
In2 Sr2 In3 136.204(11) 5_445 14_445 ?
In2 Sr2 In3 102.751(16) 13 14_445 ?
In4 Sr2 In3 149.02(3) 13 14_445 ?
In4 Sr2 In3 49.238(16) 14_445 14_445 ?
In4 Sr2 In3 84.687(18) 13_455 14_445 ?
In4 Sr2 In3 107.277(19) 14_545 14_445 ?
In2 Sr2 In3 102.751(16) 5_445 13_455 ?
In2 Sr2 In3 136.204(11) 13 13_455 ?
In4 Sr2 In3 107.277(19) 13 13_455 ?
In4 Sr2 In3 84.687(18) 14_445 13_455 ?
In4 Sr2 In3 49.238(16) 13_455 13_455 ?
In4 Sr2 In3 149.02(3) 14_545 13_455 ?
In3 Sr2 In3 46.91(2) 14_445 13_455 ?
In2 Sr2 In3 136.204(11) 5_445 14_545 ?
In2 Sr2 In3 102.751(16) 13 14_545 ?
In4 Sr2 In3 84.687(18) 13 14_545 ?
In4 Sr2 In3 107.277(19) 14_445 14_545 ?
In4 Sr2 In3 149.02(3) 13_455 14_545 ?
In4 Sr2 In3 49.238(16) 14_545 14_545 ?
In3 Sr2 In3 86.99(3) 14_445 14_545 ?
In3 Sr2 In3 105.33(3) 13_455 14_545 ?
In2 Sr2 In3 102.751(16) 5_445 13 ?
In2 Sr2 In3 136.204(11) 13 13 ?
In4 Sr2 In3 49.238(16) 13 13 ?
In4 Sr2 In3 149.02(3) 14_445 13 ?
In4 Sr2 In3 107.277(19) 13_455 13 ?
In4 Sr2 In3 84.687(18) 14_545 13 ?
In3 Sr2 In3 105.33(3) 14_445 13 ?
In3 Sr2 In3 86.99(3) 13_455 13 ?
In3 Sr2 In3 46.91(2) 14_545 13 ?
In2 Sr2 In1 54.982(16) 5_445 . ?
In2 Sr2 In1 54.982(16) 13 . ?
In4 Sr2 In1 53.863(14) 13 . ?
In4 Sr2 In1 109.93(3) 14_445 . ?
In4 Sr2 In1 109.93(3) 13_455 . ?
In4 Sr2 In1 53.863(14) 14_545 . ?
In3 Sr2 In1 155.780(15) 14_445 . ?
In3 Sr2 In1 155.780(15) 13_455 . ?
In3 Sr2 In1 89.072(15) 14_545 . ?
In3 Sr2 In1 89.072(15) 13 . ?
In2 Sr2 In1 54.982(16) 5_445 1_455 ?
In2 Sr2 In1 54.982(16) 13 1_455 ?
In4 Sr2 In1 109.93(3) 13 1_455 ?
In4 Sr2 In1 53.863(14) 14_445 1_455 ?
In4 Sr2 In1 53.863(14) 13_455 1_455 ?
In4 Sr2 In1 109.93(3) 14_545 1_455 ?
In3 Sr2 In1 89.072(15) 14_445 1_455 ?
In3 Sr2 In1 89.072(15) 13_455 1_455 ?
In3 Sr2 In1 155.780(15) 14_545 1_455 ?
In3 Sr2 In1 155.780(15) 13 1_455 ?
In1 Sr2 In1 84.79(3) . 1_455 ?

loop_
_geom_bond_atom_site_label_1
_geom_bond_atom_site_label_2
_geom_bond_distance
_geom_bond_site_symmetry_2
_geom_bond_publ_flag
In1 In4 3.2665(7) 6 ?
In1 In4 3.2665(7) 14_545 ?
In1 In4 3.2665(7) 13 ?
In1 In4 3.2665(7) 5_545 ?
In1 In2 3.2872(7) 5_545 ?
In1 In2 3.2872(7) 13 ?
In1 In2 3.2872(7) 5_445 ?
In1 In2 3.2872(7) 13_655 ?
In1 Sr2 3.6468(9) 9_656 ?
In1 Sr2 3.6468(9) . ?
In1 Sr2 3.6468(9) 1_655 ?
In1 Sr2 3.6468(9) 9_556 ?
In2 In3 2.9834(9) 14 ?
In2 In3 2.9834(9) 5_554 ?
In2 In4 3.2453(6) 2_665 ?
In2 In4 3.2453(6) 9_565 ?
In2 In4 3.2453(6) 9_665 ?
In2 In4 3.2453(6) 2_565 ?
In2 In1 3.2872(7) 5_454 ?
In2 In1 3.2872(7) 5_554 ?
In2 Sr2 3.4659(10) 5_554 ?
In2 Sr2 3.4659(10) 13 ?
In3 In3 2.8438(13) 2_565 ?
In3 In4 2.9654(6) 13_455 ?
In3 In4 2.9654(6) 13 ?
In3 In4 2.9726(9) . ?
In3 In2 2.9834(9) 5_445 ?
In3 Sr2 3.5724(8) 13_455 ?
In3 Sr2 3.5724(8) 13 ?
In3 Sr1 3.6132(6) 5 ?
In3 Sr1 3.6132(6) 5_455 ?
In4 In3 2.9654(6) 13_455 ?
In4 In3 2.9654(6) 13 ?
In4 In2 3.2453(6) 9_565 ?
In4 In2 3.2453(6) 9_665 ?
In4 In1 3.2665(7) 5_454 ?
In4 Sr2 3.5633(7) 13 ?
In4 Sr2 3.5633(7) 13_455 ?
In4 Sr1 3.7183(8) . ?
In4 Sr2 3.8432(10) . ?
Sr1 In3 3.6132(6) 5_444 ?
Sr1 In3 3.6132(6) 13 ?
Sr1 In3 3.6132(6) 14_545 ?
Sr1 In3 3.6132(6) 6_454 ?
Sr1 In3 3.6132(6) 14_445 ?
Sr1 In3 3.6132(6) 5_544 ?
Sr1 In3 3.6132(6) 6_554 ?
Sr1 In3 3.6132(6) 13_455 ?
Sr1 In4 3.7183(8) 9 ?
Sr1 In4 3.7183(8) 2 ?
Sr1 In4 3.7183(8) 10 ?
Sr2 In2 3.4659(10) 5_445 ?
Sr2 In2 3.4659(10) 13 ?
Sr2 In4 3.5633(7) 13 ?
Sr2 In4 3.5633(7) 14_445 ?
Sr2 In4 3.5633(7) 13_455 ?
Sr2 In4 3.5633(7) 14_545 ?
Sr2 In3 3.5724(8) 14_445 ?
Sr2 In3 3.5724(8) 13_455 ?
Sr2 In3 3.5724(8) 14_545 ?
Sr2 In3 3.5724(8) 13 ?
Sr2 In1 3.6468(9) 1_455 ?
